data_4133836
loop_
_publ_author_name
'Shi, Chao'
'Ye, Le'
'Gong, Zhi-Xin'
'Ma, Jia-Jun'
'Wang, Qin-Wen'
'Jiang, Jia-Ying'
'Hua, Miao-Miao'
'Wang, Chang-Feng'
'Yu, Hui'
'Zhang, Yi'
'Ye, Heng-Yun'

_publ_section_title
;
 Two-Dimensional Organic-Inorganic Hybrid Rare-Earth Double Perovskite
 Ferroelectrics.
;
_journal_name_full 'Journal of the American Chemical Society'
_journal_paper_doi 10.1021/jacs.9b11697
_journal_year 2019
_chemical_absolute_configuration syn
_chemical_formula_sum 'C28 H56 N12 O28 Rb Sm'
_chemical_formula_weight 1244.66
_space_group_crystal_system monoclinic
_space_group_IT_number 4
_space_group_name_Hall 'P 2yb'
_space_group_name_H-M_alt 'P 1 21 1'
_atom_sites_solution_hydrogens mixed
_audit_creation_method SHELXL-2017/1
_cell_angle_alpha 90
_cell_angle_beta 111.977(6)
_cell_angle_gamma 90
_cell_formula_units_Z 2
_cell_length_a 9.9791(5)
_cell_length_b 20.0918(8)
_cell_length_c 12.5204(6)
_cell_measurement_reflns_used 9623
_cell_measurement_temperature 293(2)
_cell_measurement_theta_max 31.1700
_cell_measurement_theta_min 2.0170
_cell_volume 2327.9(2)
_computing_structure_refinement 'SHELXL-2017/1 (Sheldrick, 2017)'
_diffrn_ambient_temperature 293(2)
_diffrn_measured_fraction_theta_full 0.999
_diffrn_measured_fraction_theta_max 0.846
_diffrn_measurement_device_type 'rigaku synergy'
_diffrn_radiation_type MoK\a
_diffrn_radiation_wavelength 0.71073
_diffrn_reflns_av_R_equivalents 0.0789
_diffrn_reflns_av_unetI/netI 0.0958
_diffrn_reflns_Laue_measured_fraction_full 0.999
_diffrn_reflns_Laue_measured_fraction_max 0.846
_diffrn_reflns_limit_h_max 14
_diffrn_reflns_limit_h_min -14
_diffrn_reflns_limit_k_max 27
_diffrn_reflns_limit_k_min -27
_diffrn_reflns_limit_l_max 17
_diffrn_reflns_limit_l_min -18
_diffrn_reflns_number 31019
_diffrn_reflns_point_group_measured_fraction_full 0.955
_diffrn_reflns_point_group_measured_fraction_max 0.736
_diffrn_reflns_theta_full 25.242
_diffrn_reflns_theta_max 31.829
_diffrn_reflns_theta_min 2.026
_exptl_absorpt_coefficient_mu 2.406
_exptl_absorpt_correction_T_max 1.00000
_exptl_absorpt_correction_T_min 0.31414
_exptl_absorpt_correction_type multi-scan
_exptl_crystal_colour colorless
_exptl_crystal_density_diffrn 1.776
_exptl_crystal_description block
_exptl_crystal_F_000 1262
_exptl_crystal_size_max 0.15
_exptl_crystal_size_mid 0.12
_exptl_crystal_size_min 0.10
_refine_diff_density_max 2.081
_refine_diff_density_min -1.220
_refine_diff_density_rms 0.164
_refine_ls_abs_structure_details
;
 Flack x determined using 2795 quotients [(I+)-(I-)]/[(I+)+(I-)]
 (Parsons, Flack and Wagner, Acta Cryst. B69 (2013) 249-259).
;
_refine_ls_abs_structure_Flack 0.004(12)
_refine_ls_extinction_method none
_refine_ls_goodness_of_fit_ref 0.961
_refine_ls_hydrogen_treatment constr
_refine_ls_matrix_type full
_refine_ls_number_parameters 632
_refine_ls_number_reflns 11737
_refine_ls_number_restraints 1
_refine_ls_restrained_S_all 0.961
_refine_ls_R_factor_all 0.0818
_refine_ls_R_factor_gt 0.0514
_refine_ls_shift/su_max 0.001
_refine_ls_shift/su_mean 0.000
_refine_ls_structure_factor_coef Fsqd
_refine_ls_weighting_details 'w=1/[\s^2^(Fo^2^)+(0.0406P)^2^] where P=(Fo^2^+2Fc^2^)/3'
_refine_ls_weighting_scheme calc
_refine_ls_wR_factor_gt 0.1011
_refine_ls_wR_factor_ref 0.1122
_reflns_Friedel_coverage 0.698
_reflns_Friedel_fraction_full 0.908
_reflns_Friedel_fraction_max 0.621
_reflns_number_gt 8368
_reflns_number_total 11737
_reflns_threshold_expression 'I > 2\s(I)'
_cod_data_source_file ja9b11697_si_004.cif
_cod_data_source_block (R3HQ)4RbSm(NO3)8-T293K
_cod_original_sg_symbol_H-M 'P 21'
_cod_database_code 4133836
_shelx_shelxl_version_number 2017/1
_shelx_space_group_comment
;
The symmetry employed for this shelxl refinement is uniquely defined
by the following loop, which should always be used as a source of
symmetry information in preference to the above space-group names.
They are only intended as comments.
;

loop_
_space_group_symop_operation_xyz
'x, y, z'
'-x, y+1/2, -z'

loop_
_atom_site_label
_atom_site_type_symbol
_atom_site_fract_x
_atom_site_fract_y
_atom_site_fract_z
_atom_site_U_iso_or_equiv
_atom_site_adp_type
_atom_site_occupancy
_atom_site_site_symmetry_order
_atom_site_calc_flag
_atom_site_refinement_flags_posn
_atom_site_refinement_flags_adp
Sm01 Sm 0.99578(4) 0.50979(2) -0.00948(3) 0.02431(10) Uani 1 1 d . .
Rb2 Rb 0.49655(9) 0.75789(11) -0.01044(9) 0.03581(19) Uani 1 1 d . .
N003 N 1.1988(13) 0.4026(5) -0.0222(10) 0.043(3) Uani 1 1 d . .
O28 O 1.1830(7) 0.5463(3) 0.1870(4) 0.0449(15) Uani 1 1 d . .
O27 O 1.1012(6) 0.4258(3) -0.1140(4) 0.0412(14) Uani 1 1 d . .
O26 O 0.9017(7) 0.3895(3) -0.0057(5) 0.0392(14) Uani 1 1 d . .
C008 C 1.4580(12) 0.5431(6) 0.8314(9) 0.048(3) Uani 1 1 d . .
H00A H 1.425515 0.563602 0.887673 0.057 Uiso 1 1 calc R U
H00B H 1.562518 0.546345 0.859737 0.057 Uiso 1 1 calc R U
N009 N 0.8511(6) 0.5068(6) -0.2719(4) 0.0378(14) Uani 1 1 d . .
C00A C 1.4268(17) 0.4754(8) 0.6256(13) 0.066(4) Uani 1 1 d . .
H00C H 1.518063 0.451840 0.657054 0.079 Uiso 1 1 calc R U
H00D H 1.379346 0.462712 0.545386 0.079 Uiso 1 1 calc R U
O25 O 0.7168(12) 0.6655(5) 0.0006(10) 0.068(3) Uani 1 1 d . .
O4 O 0.6743(7) 0.2054(4) 0.4956(5) 0.0625(19) Uani 1 1 d . .
H4C H 0.710768 0.178062 0.462585 0.075 Uiso 1 1 d R U
N10 N 0.6983(9) 0.7933(4) 0.2664(7) 0.042(2) Uani 1 1 d . .
C00F C 0.6922(10) 0.2460(5) 0.6780(8) 0.045(3) Uani 1 1 d . .
H00E H 0.590235 0.236822 0.662788 0.054 Uiso 1 1 calc R U
O24 O 0.7614(6) 0.4679(3) 0.0081(5) 0.0393(13) Uani 1 1 d . .
O23 O 1.1958(7) 0.5077(6) 0.3521(4) 0.078(2) Uani 1 1 d . .
C00I C 0.5611(12) 0.5561(5) 0.3781(9) 0.039(2) Uani 1 1 d . .
H00F H 0.463151 0.573203 0.352358 0.046 Uiso 1 1 calc R U
H00G H 0.607213 0.564328 0.460203 0.046 Uiso 1 1 calc R U
N00J N 1.1990(11) 0.6159(5) -0.0317(7) 0.030(2) Uani 1 1 d . .
C00K C 1.3930(9) 0.5791(5) 0.7181(7) 0.038(2) Uani 1 1 d . .
H00H H 1.417955 0.626456 0.728674 0.045 Uiso 1 1 calc R U
O22 O 0.7334(8) 0.7431(3) 0.2283(6) 0.057(2) Uani 1 1 d . .
O21 O 0.7926(6) 0.5934(3) -0.0937(5) 0.0398(14) Uani 1 1 d . .
O20 O 0.5725(7) 0.8113(4) 0.2369(6) 0.0637(19) Uani 1 1 d . .
N00P N 0.9563(7) 0.2694(4) 0.7211(6) 0.0452(19) Uani 1 1 d . .
H00O H 1.058658 0.277528 0.736371 0.054 Uiso 1 1 calc R U
N00Q N 0.2906(9) 0.8020(4) -0.2844(7) 0.050(2) Uani 1 1 d . .
N00R N 0.7878(12) 0.4064(5) 0.0061(9) 0.038(3) Uani 1 1 d . .
O19 O 0.7952(7) 0.4979(5) -0.3775(4) 0.061(2) Uani 1 1 d . .
N00T N 1.1381(7) 0.5103(6) 0.2472(4) 0.0411(14) Uani 1 1 d . .
N00U N 0.7988(13) 0.6194(5) 0.0019(11) 0.044(3) Uani 1 1 d . .
N00W N 1.3323(9) 0.4567(4) 0.6917(6) 0.0402(18) Uani 1 1 d . .
H00P H 1.309382 0.409087 0.681530 0.048 Uiso 1 1 calc R U
C00X C 0.5506(10) 0.5041(7) 0.1610(6) 0.056(3) Uani 1 1 d . .
H00I H 0.449537 0.491275 0.130418 0.067 Uiso 1 1 calc R U
H00J H 0.592361 0.492879 0.104703 0.067 Uiso 1 1 calc R U
C00Y C 0.9369(11) 0.2595(9) 0.8330(8) 0.062(3) Uani 1 1 d . .
H00K H 0.959239 0.300239 0.877725 0.075 Uiso 1 1 calc R U
H00L H 1.001090 0.224713 0.877508 0.075 Uiso 1 1 calc R U
C00Z C 0.9092(12) 0.2074(6) 0.6512(11) 0.062(4) Uani 1 1 d . .
H00M H 0.960416 0.169523 0.696014 0.075 Uiso 1 1 calc R U
H00N H 0.933215 0.210556 0.583096 0.075 Uiso 1 1 calc R U
C010 C 0.7817(13) 0.2400(6) 0.8057(8) 0.072(4) Uani 1 1 d . .
H01A H 0.740758 0.268394 0.848365 0.087 Uiso 1 1 calc R U
H01B H 0.777967 0.194422 0.830161 0.087 Uiso 1 1 calc R U
O18 O 1.2812(11) 0.6574(4) -0.0395(8) 0.055(3) Uani 1 1 d . .
C013 C 0.8708(15) 0.3257(7) 0.6567(12) 0.070(4) Uani 1 1 d . .
H01C H 0.879003 0.328801 0.582108 0.084 Uiso 1 1 calc R U
H01D H 0.907350 0.366770 0.698266 0.084 Uiso 1 1 calc R U
O17 O 0.9550(6) 0.5437(3) -0.2253(5) 0.0429(14) Uani 1 1 d . .
O16 O 0.2679(9) 0.7450(3) -0.2587(7) 0.065(2) Uani 1 1 d . .
O15 O 0.7071(13) 0.3652(6) 0.0233(11) 0.085(4) Uani 1 1 d . .
C018 C 0.1230(16) 0.2080(7) 0.3647(14) 0.090(6) Uani 1 1 d . .
H01E H 0.061066 0.171638 0.323777 0.107 Uiso 1 1 calc R U
H01F H 0.136423 0.204697 0.445314 0.107 Uiso 1 1 calc R U
O14 O 1.2776(13) 0.3572(6) -0.0326(10) 0.079(4) Uani 1 1 d . .
O13 O 1.0798(7) 0.6298(3) -0.0237(5) 0.0438(14) Uani 1 1 d . .
O3 O 0.3770(9) 0.1985(5) 0.4653(7) 0.095(3) Uani 1 1 d . .
H3C H 0.461312 0.200998 0.464403 0.115 Uiso 1 1 d R U
C01C C 1.4132(14) 0.4709(6) 0.8159(9) 0.065(4) Uani 1 1 d . .
H01G H 1.498145 0.442776 0.845138 0.078 Uiso 1 1 calc R U
H01H H 1.352609 0.461288 0.859166 0.078 Uiso 1 1 calc R U
O12 O 1.0316(6) 0.4720(3) 0.1945(4) 0.0405(14) Uani 1 1 d . .
C01E C 1.1966(9) 0.4958(4) 0.6500(9) 0.052(3) Uani 1 1 d . .
H01I H 1.134800 0.481742 0.689945 0.063 Uiso 1 1 calc R U
H01J H 1.145437 0.487999 0.568260 0.063 Uiso 1 1 calc R U
N01F N 0.0545(9) 0.2709(6) 0.3186(7) 0.061(3) Uani 1 1 d . .
H01W H -0.035757 0.274934 0.332147 0.073 Uiso 1 1 calc R U
O11 O 1.2094(7) 0.4254(3) 0.0703(5) 0.0438(15) Uani 1 1 d . .
C01H C 0.6436(9) 0.5916(5) 0.3151(7) 0.043(2) Uani 1 1 d . .
H01K H 0.647793 0.639432 0.331121 0.051 Uiso 1 1 calc R U
C01I C 0.2686(13) 0.2022(6) 0.3526(11) 0.056(4) Uani 1 1 d . .
H01L H 0.270503 0.161308 0.310488 0.068 Uiso 1 1 calc R U
C01K C 1.4532(13) 0.5484(6) 0.6340(11) 0.046(3) Uani 1 1 d . .
H01M H 1.407079 0.568635 0.558723 0.055 Uiso 1 1 calc R U
H01N H 1.556152 0.557011 0.660261 0.055 Uiso 1 1 calc R U
O10 O 0.8883(7) 0.5952(3) 0.0910(5) 0.0449(15) Uani 1 1 d . .
C01N C 0.155(2) 0.3279(8) 0.3784(13) 0.099(6) Uani 1 1 d . .
H01O H 0.106406 0.370074 0.351492 0.119 Uiso 1 1 calc R U
H01P H 0.178906 0.325179 0.460860 0.119 Uiso 1 1 calc R U
C01O C 0.2873(11) 0.2613(8) 0.2853(10) 0.064(3) Uani 1 1 d . .
H01Q H 0.377008 0.257403 0.270995 0.076 Uiso 1 1 calc R U
N01P N 0.6299(8) 0.4685(4) 0.2731(6) 0.0428(17) Uani 1 1 d . .
H01X H 0.625791 0.420499 0.258046 0.051 Uiso 1 1 calc R U
O9 O 0.4113(7) 0.8287(3) -0.2396(6) 0.0593(18) Uani 1 1 d . .
C01T C 0.5577(15) 0.4822(6) 0.3552(11) 0.054(3) Uani 1 1 d . .
H01R H 0.607030 0.458519 0.426711 0.065 Uiso 1 1 calc R U
H01S H 0.458429 0.466801 0.323035 0.065 Uiso 1 1 calc R U
O8 O 1.2263(6) 0.5533(3) -0.0283(4) 0.0389(13) Uani 1 1 d . .
C01V C 0.0238(13) 0.2771(8) 0.1967(9) 0.083(5) Uani 1 1 d . .
H01T H -0.011184 0.321605 0.171245 0.100 Uiso 1 1 calc R U
H01U H -0.051451 0.245742 0.154598 0.100 Uiso 1 1 calc R U
O2 O 1.1708(6) 0.6074(3) 0.5673(5) 0.0529(16) Uani 1 1 d . .
H2C H 1.081806 0.597941 0.535091 0.064 Uiso 1 1 d R U
O7 O 0.8065(6) 0.4714(3) -0.2061(4) 0.0379(13) Uani 1 1 d . .
C01Z C 1.2315(9) 0.5709(5) 0.6717(7) 0.0362(19) Uani 1 1 d . .
H01V H 1.192948 0.587642 0.727988 0.043 Uiso 1 1 calc R U
C020 C 0.7853(10) 0.4896(5) 0.3214(10) 0.057(3) Uani 1 1 d . .
H02A H 0.829584 0.480868 0.265769 0.068 Uiso 1 1 calc R U
H02B H 0.837272 0.464492 0.390704 0.068 Uiso 1 1 calc R U
C022 C 0.7500(10) 0.1970(5) 0.6158(9) 0.041(2) Uani 1 1 d . .
H02C H 0.732795 0.151844 0.637349 0.049 Uiso 1 1 calc R U
C023 C 0.5650(11) 0.5789(6) 0.1862(7) 0.059(3) Uani 1 1 d . .
H02D H 0.618170 0.599491 0.144062 0.070 Uiso 1 1 calc R U
H02E H 0.469663 0.598951 0.160440 0.070 Uiso 1 1 calc R U
C3 C 0.7941(10) 0.5637(5) 0.3492(7) 0.041(2) Uani 1 1 d . .
H3A H 0.839899 0.585750 0.301734 0.049 Uiso 1 1 calc R U
O6 O 0.1898(8) 0.8337(4) -0.3579(6) 0.072(2) Uani 1 1 d . .
O5 O 0.7971(7) 0.8289(3) 0.3370(5) 0.0564(17) Uani 1 1 d . .
C11 C 0.1564(14) 0.2637(10) 0.1713(9) 0.087(4) Uani 1 1 d . .
H11A H 0.169333 0.298536 0.122405 0.104 Uiso 1 1 calc R U
H11B H 0.146612 0.221560 0.131146 0.104 Uiso 1 1 calc R U
O1 O 0.8824(7) 0.5762(3) 0.4677(5) 0.0541(17) Uani 1 1 d . .
H1C H 0.853544 0.552357 0.510600 0.065 Uiso 1 1 d R U
C6 C 0.7105(14) 0.3164(7) 0.6405(13) 0.063(4) Uani 1 1 d . .
H6A H 0.683567 0.348558 0.686672 0.076 Uiso 1 1 calc R U
H6B H 0.648825 0.322958 0.560329 0.076 Uiso 1 1 calc R U
C0AA C 0.2887(18) 0.3241(8) 0.3528(15) 0.094(5) Uani 1 1 d . .
H0AA H 0.372587 0.323963 0.424310 0.112 Uiso 1 1 calc R U
H0AB H 0.294940 0.362790 0.308557 0.112 Uiso 1 1 calc R U

loop_
_atom_site_aniso_label
_atom_site_aniso_U_11
_atom_site_aniso_U_22
_atom_site_aniso_U_33
_atom_site_aniso_U_23
_atom_site_aniso_U_13
_atom_site_aniso_U_12
Sm01 0.02305(15) 0.02249(16) 0.02693(16) 0.0008(4) 0.00883(11) 0.0001(2)
Rb2 0.0307(3) 0.0280(4) 0.0459(4) -0.0004(7) 0.0111(3) 0.0006(4)
N003 0.043(6) 0.032(6) 0.066(7) 0.009(5) 0.035(5) 0.015(4)
O28 0.049(4) 0.048(4) 0.031(3) -0.005(3) 0.007(3) -0.015(3)
O27 0.046(4) 0.035(3) 0.040(3) -0.001(2) 0.014(3) 0.003(3)
O26 0.040(4) 0.027(3) 0.049(3) 0.004(2) 0.015(3) -0.001(3)
C008 0.035(5) 0.072(7) 0.030(5) 0.004(4) 0.005(4) -0.001(5)
N009 0.034(3) 0.045(4) 0.028(3) 0.005(5) 0.004(2) -0.003(5)
C00A 0.074(9) 0.076(9) 0.055(7) -0.009(6) 0.031(6) 0.021(7)
O25 0.070(6) 0.039(5) 0.107(7) 0.003(4) 0.047(5) 0.029(4)
O4 0.050(4) 0.075(5) 0.051(4) -0.026(3) 0.006(3) 0.005(4)
N10 0.043(5) 0.042(5) 0.039(4) 0.005(3) 0.014(3) 0.006(4)
C00F 0.033(5) 0.058(9) 0.049(5) -0.006(5) 0.019(4) -0.002(4)
O24 0.037(3) 0.030(3) 0.050(3) 0.004(2) 0.014(2) 0.002(3)
O23 0.091(5) 0.100(5) 0.025(2) -0.001(6) 0.001(3) -0.017(7)
C00I 0.030(5) 0.049(6) 0.036(5) -0.011(4) 0.011(4) 0.000(4)
N00J 0.034(5) 0.029(5) 0.025(4) 0.005(3) 0.010(4) 0.004(4)
C00K 0.029(5) 0.041(5) 0.042(5) 0.000(4) 0.011(4) -0.009(4)
O22 0.055(4) 0.037(4) 0.072(5) -0.011(3) 0.016(4) 0.001(3)
O21 0.029(3) 0.043(4) 0.047(3) -0.003(3) 0.014(2) 0.005(3)
O20 0.041(4) 0.068(5) 0.082(5) -0.006(4) 0.023(3) 0.006(3)
N00P 0.031(3) 0.046(5) 0.056(5) -0.017(4) 0.013(3) -0.008(4)
N00Q 0.050(5) 0.054(6) 0.046(5) 0.006(4) 0.018(4) -0.002(4)
N00R 0.027(5) 0.038(6) 0.047(5) 0.016(4) 0.012(4) -0.009(4)
O19 0.068(4) 0.084(6) 0.020(2) 0.006(3) 0.005(2) -0.008(4)
N00T 0.042(3) 0.048(4) 0.031(3) 0.016(5) 0.011(2) 0.010(6)
N00U 0.031(5) 0.026(5) 0.076(8) -0.006(5) 0.020(5) -0.002(4)
N00W 0.044(5) 0.031(4) 0.039(4) 0.003(3) 0.008(4) 0.001(3)
C00X 0.054(5) 0.075(8) 0.031(4) 0.006(7) 0.007(3) 0.001(8)
C00Y 0.066(7) 0.078(7) 0.031(5) 0.004(6) 0.005(4) 0.007(9)
C00Z 0.042(6) 0.069(9) 0.070(8) -0.039(6) 0.015(5) 0.016(6)
C010 0.085(9) 0.092(10) 0.045(6) 0.001(5) 0.030(6) -0.007(6)
O18 0.054(6) 0.037(5) 0.082(7) 0.005(5) 0.035(5) -0.022(4)
C013 0.076(10) 0.047(7) 0.069(8) 0.000(6) 0.006(7) -0.014(6)
O17 0.043(4) 0.043(3) 0.044(3) 0.004(3) 0.017(3) -0.004(3)
O16 0.065(5) 0.039(5) 0.083(5) 0.007(4) 0.019(4) -0.006(4)
O15 0.056(6) 0.057(6) 0.147(10) 0.029(6) 0.043(6) -0.014(5)
C018 0.058(9) 0.075(10) 0.130(13) 0.064(9) 0.029(8) -0.003(7)
O14 0.080(8) 0.072(7) 0.100(9) 0.023(6) 0.051(7) 0.044(6)
O13 0.038(4) 0.039(4) 0.054(4) 0.000(3) 0.017(3) 0.001(3)
O3 0.059(5) 0.127(8) 0.082(6) 0.041(5) 0.005(4) 0.024(5)
C01C 0.083(9) 0.053(7) 0.044(6) 0.029(5) 0.006(6) 0.002(6)
O12 0.039(3) 0.044(3) 0.031(3) 0.001(2) 0.004(2) -0.007(3)
C01E 0.027(4) 0.034(7) 0.087(7) -0.001(5) 0.012(4) -0.008(4)
N01F 0.046(5) 0.076(8) 0.055(5) 0.018(6) 0.012(4) 0.024(5)
O11 0.047(4) 0.036(4) 0.046(3) 0.003(3) 0.015(3) 0.004(3)
C01H 0.038(5) 0.035(5) 0.046(5) 0.005(4) 0.005(4) -0.001(4)
C01I 0.047(7) 0.039(7) 0.064(8) 0.006(6) -0.002(6) 0.011(5)
C01K 0.035(5) 0.051(7) 0.056(7) 0.015(5) 0.023(5) 0.009(5)
O10 0.049(4) 0.047(4) 0.042(3) 0.003(3) 0.020(3) 0.007(3)
C01N 0.147(17) 0.077(10) 0.071(9) -0.030(8) 0.037(10) 0.006(11)
C01O 0.052(6) 0.061(6) 0.088(8) -0.003(8) 0.038(6) -0.013(7)
N01P 0.043(4) 0.039(4) 0.046(4) -0.015(3) 0.016(3) -0.009(3)
O9 0.044(4) 0.057(4) 0.073(5) 0.015(3) 0.016(3) -0.004(3)
C01T 0.061(7) 0.049(7) 0.057(7) 0.011(5) 0.026(6) -0.011(5)
O8 0.038(3) 0.034(3) 0.047(3) 0.004(2) 0.019(3) 0.000(3)
C01V 0.067(8) 0.129(15) 0.044(6) 0.004(7) 0.010(5) 0.009(8)
O2 0.043(4) 0.055(4) 0.047(3) 0.014(3) 0.002(3) -0.008(3)
O7 0.044(4) 0.041(3) 0.028(3) -0.001(2) 0.013(2) -0.006(3)
C01Z 0.028(4) 0.041(5) 0.040(4) 0.009(4) 0.014(4) 0.001(4)
C020 0.026(5) 0.055(8) 0.082(7) -0.019(5) 0.012(4) 0.004(4)
C022 0.034(5) 0.026(4) 0.058(6) -0.009(4) 0.011(4) -0.001(4)
C023 0.047(6) 0.078(8) 0.037(5) 0.011(5) -0.001(4) -0.005(5)
C3 0.039(5) 0.045(6) 0.035(4) -0.003(4) 0.010(4) -0.013(4)
O6 0.060(5) 0.068(5) 0.073(5) 0.018(4) 0.007(4) 0.006(4)
O5 0.051(4) 0.050(4) 0.055(4) -0.010(3) 0.005(3) -0.002(3)
C11 0.109(10) 0.094(9) 0.053(6) 0.001(8) 0.027(7) 0.003(13)
O1 0.041(4) 0.079(5) 0.035(3) -0.002(3) 0.004(3) -0.018(3)
C6 0.040(7) 0.056(8) 0.082(10) -0.008(7) 0.010(6) 0.016(6)
C0AA 0.079(11) 0.063(10) 0.123(14) -0.013(9) 0.019(9) -0.020(8)

loop_
_atom_type_symbol
_atom_type_description
_atom_type_scat_dispersion_real
_atom_type_scat_dispersion_imag
_atom_type_scat_source
C C 0.0033 0.0016 'International Tables Vol C Tables 4.2.6.8 and 6.1.1.4'
H H 0.0000 0.0000 'International Tables Vol C Tables 4.2.6.8 and 6.1.1.4'
N N 0.0061 0.0033 'International Tables Vol C Tables 4.2.6.8 and 6.1.1.4'
O O 0.0106 0.0060 'International Tables Vol C Tables 4.2.6.8 and 6.1.1.4'
Sm Sm -0.1638 3.4418 'International Tables Vol C Tables 4.2.6.8 and 6.1.1.4'
Rb Rb -0.9393 2.9676 'International Tables Vol C Tables 4.2.6.8 and 6.1.1.4'

loop_
_geom_angle_atom_site_label_1
_geom_angle_atom_site_label_2
_geom_angle_atom_site_label_3
_geom_angle
_geom_angle_site_symmetry_1
_geom_angle_site_symmetry_3
O21 Sm01 O8 110.0(2) . .
O21 Sm01 O12 113.75(19) . .
O8 Sm01 O12 113.57(17) . .
O21 Sm01 O24 69.00(18) . .
O8 Sm01 O24 179.0(2) . .
O12 Sm01 O24 66.97(17) . .
O21 Sm01 O28 112.9(2) . .
O8 Sm01 O28 68.53(18) . .
O12 Sm01 O28 49.56(17) . .
O24 Sm01 O28 111.67(18) . .
O21 Sm01 O13 65.3(2) . .
O8 Sm01 O13 49.19(19) . .
O12 Sm01 O13 114.77(19) . .
O24 Sm01 O13 129.9(2) . .
O28 Sm01 O13 70.21(19) . .
O21 Sm01 O10 49.51(18) . .
O8 Sm01 O10 111.7(2) . .
O12 Sm01 O10 68.90(18) . .
O24 Sm01 O10 67.64(19) . .
O28 Sm01 O10 68.4(2) . .
O13 Sm01 O10 67.6(2) . .
O21 Sm01 O27 129.34(17) . .
O8 Sm01 O27 68.02(18) . .
O12 Sm01 O27 112.32(19) . .
O24 Sm01 O27 112.6(2) . .
O28 Sm01 O27 112.4(2) . .
O13 Sm01 O27 111.73(19) . .
O10 Sm01 O27 178.77(19) . .
O21 Sm01 O7 67.56(18) . .
O8 Sm01 O7 112.03(17) . .
O12 Sm01 O7 129.67(19) . .
O24 Sm01 O7 67.78(17) . .
O28 Sm01 O7 179.2(2) . .
O13 Sm01 O7 110.61(18) . .
O10 Sm01 O7 111.80(19) . .
O27 Sm01 O7 67.41(18) . .
O21 Sm01 O26 112.65(19) . .
O8 Sm01 O26 131.6(2) . .
O12 Sm01 O26 67.78(17) . .
O24 Sm01 O26 49.30(19) . .
O28 Sm01 O26 112.65(18) . .
O13 Sm01 O26 177.12(18) . .
O10 Sm01 O26 112.94(19) . .
O27 Sm01 O26 67.7(2) . .
O7 Sm01 O26 66.53(17) . .
O21 Sm01 O11 177.4(2) . .
O8 Sm01 O11 67.84(19) . .
O12 Sm01 O11 68.69(19) . .
O24 Sm01 O11 113.1(2) . .
O28 Sm01 O11 67.9(2) . .
O13 Sm01 O11 113.2(2) . .
O10 Sm01 O11 132.27(18) . .
O27 Sm01 O11 48.85(17) . .
O7 Sm01 O11 111.7(2) . .
O26 Sm01 O11 68.8(2) . .
O21 Sm01 O17 67.32(19) . .
O8 Sm01 O17 67.66(18) . .
O12 Sm01 O17 177.5(2) . .
O24 Sm01 O17 111.83(17) . .
O28 Sm01 O17 132.5(2) . .
O13 Sm01 O17 67.75(18) . .
O10 Sm01 O17 112.9(2) . .
O27 Sm01 O17 65.86(17) . .
O7 Sm01 O17 48.26(17) . .
O26 Sm01 O17 109.71(18) . .
O11 Sm01 O17 110.28(19) . .
O25 Rb2 O18 94.3(4) . 1_455
O25 Rb2 O14 84.7(2) . 2_755
O18 Rb2 O14 176.7(4) 1_455 2_755
O25 Rb2 O15 173.3(4) . 2_655
O18 Rb2 O15 92.3(2) 1_455 2_655
O14 Rb2 O15 88.8(5) 2_755 2_655
O25 Rb2 O9 106.9(3) . .
O18 Rb2 O9 106.2(2) 1_455 .
O14 Rb2 O9 77.1(3) 2_755 .
O15 Rb2 O9 70.0(3) 2_655 .
O25 Rb2 O22 65.6(3) . .
O18 Rb2 O22 108.9(2) 1_455 .
O14 Rb2 O22 67.8(3) 2_755 .
O15 Rb2 O22 113.2(3) 2_655 .
O9 Rb2 O22 144.5(2) . .
O25 Rb2 O20 106.4(3) . .
O18 Rb2 O20 105.2(2) 1_455 .
O14 Rb2 O20 72.2(3) 2_755 .
O15 Rb2 O20 72.8(3) 2_655 .
O9 Rb2 O20 131.6(2) . .
O22 Rb2 O20 40.84(18) . .
O25 Rb2 O16 105.1(3) . .
O18 Rb2 O16 65.1(2) 1_455 .
O14 Rb2 O16 118.1(3) 2_755 .
O15 Rb2 O16 76.8(3) 2_655 .
O9 Rb2 O16 41.29(18) . .
O22 Rb2 O16 169.2(2) . .
O20 Rb2 O16 147.7(2) . .
O25 Rb2 N10 86.2(3) . .
O18 Rb2 N10 114.2(2) 1_455 .
O14 Rb2 N10 62.7(3) 2_755 .
O15 Rb2 N10 92.1(3) 2_655 .
O9 Rb2 N10 136.4(2) . .
O22 Rb2 N10 21.22(16) . .
O20 Rb2 N10 21.27(17) . .
O16 Rb2 N10 168.7(2) . .
O25 Rb2 N00Q 112.7(3) . .
O18 Rb2 N00Q 85.1(2) 1_455 .
O14 Rb2 N00Q 98.2(3) 2_755 .
O15 Rb2 N00Q 66.8(3) 2_655 .
O9 Rb2 N00Q 21.38(17) . .
O22 Rb2 N00Q 165.9(2) . .
O20 Rb2 N00Q 138.7(2) . .
O16 Rb2 N00Q 21.32(17) . .
N10 Rb2 N00Q 152.6(2) . .
O11 N003 O14 123.0(11) . .
O11 N003 O27 119.0(10) . .
O14 N003 O27 118.0(12) . .
N00T O28 Sm01 96.6(5) . .
N003 O27 Sm01 95.7(6) . .
N00R O26 Sm01 95.8(6) . .
C00K C008 C01C 109.7(9) . .
C00K C008 H00A 109.7 . .
C01C C008 H00A 109.7 . .
C00K C008 H00B 109.7 . .
C01C C008 H00B 109.7 . .
H00A C008 H00B 108.2 . .
O17 N009 O19 123.8(8) . .
O17 N009 O7 117.5(5) . .
O19 N009 O7 118.5(9) . .
C01K C00A N00W 109.6(11) . .
C01K C00A H00C 109.7 . .
N00W C00A H00C 109.7 . .
C01K C00A H00D 109.7 . .
N00W C00A H00D 109.7 . .
H00C C00A H00D 108.2 . .
N00U O25 Rb2 171.9(9) . .
C022 O4 H4C 106.6 . .
O20 N10 O22 122.5(9) . .
O20 N10 O5 119.1(8) . .
O22 N10 O5 118.4(8) . .
O20 N10 Rb2 66.5(5) . .
O22 N10 Rb2 64.7(5) . .
O5 N10 Rb2 147.6(6) . .
C022 C00F C6 109.6(9) . .
C022 C00F C010 107.9(9) . .
C6 C00F C010 107.9(9) . .
C022 C00F H00E 110.4 . .
C6 C00F H00E 110.4 . .
C010 C00F H00E 110.4 . .
N00R O24 Sm01 96.6(6) . .
C01H C00I C01T 109.9(10) . .
C01H C00I H00F 109.7 . .
C01T C00I H00F 109.7 . .
C01H C00I H00G 109.7 . .
C01T C00I H00G 109.7 . .
H00F C00I H00G 108.2 . .
O18 N00J O13 123.1(9) . .
O18 N00J O8 122.7(9) . .
O13 N00J O8 114.1(9) . .
C01Z C00K C008 109.4(8) . .
C01Z C00K C01K 109.4(8) . .
C008 C00K C01K 108.3(8) . .
C01Z C00K H00H 109.9 . .
C008 C00K H00H 109.9 . .
C01K C00K H00H 109.9 . .
N10 O22 Rb2 94.1(6) . .
N00U O21 Sm01 97.4(6) . .
N10 O20 Rb2 92.3(5) . .
C013 N00P C00Z 109.4(8) . .
C013 N00P C00Y 111.4(10) . .
C00Z N00P C00Y 108.3(10) . .
C013 N00P H00O 109.2 . .
C00Z N00P H00O 109.2 . .
C00Y N00P H00O 109.2 . .
O16 N00Q O9 121.6(9) . .
O16 N00Q O6 119.1(9) . .
O9 N00Q O6 119.3(8) . .
O16 N00Q Rb2 66.1(5) . .
O9 N00Q Rb2 62.5(5) . .
O6 N00Q Rb2 153.0(7) . .
O15 N00R O26 121.6(10) . .
O15 N00R O24 119.9(10) . .
O26 N00R O24 118.3(9) . .
O15 N00R Sm01 174.0(8) . .
O26 N00R Sm01 59.7(5) . .
O24 N00R Sm01 58.6(5) . .
O23 N00T O28 123.0(9) . .
O23 N00T O12 119.6(9) . .
O28 N00T O12 117.2(5) . .
O23 N00T Sm01 177.3(10) . .
O28 N00T Sm01 59.0(3) . .
O12 N00T Sm01 58.3(3) . .
O25 N00U O10 124.0(11) . .
O25 N00U O21 119.5(10) . .
O10 N00U O21 116.5(10) . .
O25 N00U Sm01 176.6(9) . .
O10 N00U Sm01 59.2(6) . .
O21 N00U Sm01 57.3(5) . .
C01E N00W C01C 109.5(8) . .
C01E N00W C00A 110.4(8) . .
C01C N00W C00A 108.6(9) . .
C01E N00W H00P 109.5 . .
C01C N00W H00P 109.5 . .
C00A N00W H00P 109.5 . .
N01P C00X C023 107.3(7) . .
N01P C00X H00I 110.2 . .
C023 C00X H00I 110.2 . .
N01P C00X H00J 110.2 . .
C023 C00X H00J 110.2 . .
H00I C00X H00J 108.5 . .
N00P C00Y C010 107.7(7) . .
N00P C00Y H00K 110.2 . .
C010 C00Y H00K 110.2 . .
N00P C00Y H00L 110.2 . .
C010 C00Y H00L 110.2 . .
H00K C00Y H00L 108.5 . .
N00P C00Z C022 110.9(8) . .
N00P C00Z H00M 109.5 . .
C022 C00Z H00M 109.5 . .
N00P C00Z H00N 109.5 . .
C022 C00Z H00N 109.5 . .
H00M C00Z H00N 108.1 . .
C00Y C010 C00F 111.6(9) . .
C00Y C010 H01A 109.3 . .
C00F C010 H01A 109.3 . .
C00Y C010 H01B 109.3 . .
C00F C010 H01B 109.3 . .
H01A C010 H01B 108.0 . .
N00J O18 Rb2 168.9(8) . 1_655
N00P C013 C6 109.8(11) . .
N00P C013 H01C 109.7 . .
C6 C013 H01C 109.7 . .
N00P C013 H01D 109.7 . .
C6 C013 H01D 109.7 . .
H01C C013 H01D 108.2 . .
N009 O17 Sm01 96.2(4) . .
N00Q O16 Rb2 92.6(6) . .
N00R O15 Rb2 166.9(10) . 2_645
N01F C018 C01I 110.7(10) . .
N01F C018 H01E 109.5 . .
C01I C018 H01E 109.5 . .
N01F C018 H01F 109.5 . .
C01I C018 H01F 109.5 . .
H01E C018 H01F 108.1 . .
N003 O14 Rb2 164.2(10) . 2_745
N00J O13 Sm01 98.0(6) . .
C01I O3 H3C 111.9 . .
N00W C01C C008 109.8(9) . .
N00W C01C H01G 109.7 . .
C008 C01C H01G 109.7 . .
N00W C01C H01H 109.7 . .
C008 C01C H01H 109.7 . .
H01G C01C H01H 108.2 . .
N00T O12 Sm01 96.6(4) . .
N00W C01E C01Z 109.8(7) . .
N00W C01E H01I 109.7 . .
C01Z C01E H01I 109.7 . .
N00W C01E H01J 109.7 . .
C01Z C01E H01J 109.7 . .
H01I C01E H01J 108.2 . .
C01V N01F C018 112.1(12) . .
C01V N01F C01N 107.2(11) . .
C018 N01F C01N 109.6(9) . .
C01V N01F H01W 109.3 . .
C018 N01F H01W 109.3 . .
C01N N01F H01W 109.3 . .
N003 O11 Sm01 96.4(6) . .
C3 C01H C00I 110.9(8) . .
C3 C01H C023 107.5(8) . .
C00I C01H C023 107.9(8) . .
C3 C01H H01K 110.2 . .
C00I C01H H01K 110.2 . .
C023 C01H H01K 110.2 . .
O3 C01I C01O 112.9(10) . .
O3 C01I C018 107.7(12) . .
C01O C01I C018 108.5(10) . .
O3 C01I H01L 109.2 . .
C01O C01I H01L 109.2 . .
C018 C01I H01L 109.2 . .
C00A C01K C00K 110.1(12) . .
C00A C01K H01M 109.6 . .
C00K C01K H01M 109.6 . .
C00A C01K H01N 109.6 . .
C00K C01K H01N 109.6 . .
H01M C01K H01N 108.2 . .
N00U O10 Sm01 96.5(6) . .
C0AA C01N N01F 109.5(12) . .
C0AA C01N H01O 109.8 . .
N01F C01N H01O 109.8 . .
C0AA C01N H01P 109.8 . .
N01F C01N H01P 109.8 . .
H01O C01N H01P 108.2 . .
C0AA C01O C01I 108.7(10) . .
C0AA C01O C11 108.7(13) . .
C01I C01O C11 107.7(11) . .
C0AA C01O H01Q 110.5 . .
C01I C01O H01Q 110.5 . .
C11 C01O H01Q 110.5 . .
C01T N01P C020 111.4(8) . .
C01T N01P C00X 109.5(8) . .
C020 N01P C00X 110.1(8) . .
C01T N01P H01X 108.6 . .
C020 N01P H01X 108.6 . .
C00X N01P H01X 108.6 . .
N00Q O9 Rb2 96.1(5) . .
N01P C01T C00I 109.4(9) . .
N01P C01T H01R 109.8 . .
C00I C01T H01R 109.8 . .
N01P C01T H01S 109.8 . .
C00I C01T H01S 109.8 . .
H01R C01T H01S 108.2 . .
N00J O8 Sm01 98.7(6) . .
N01F C01V C11 110.7(9) . .
N01F C01V H01T 109.5 . .
C11 C01V H01T 109.5 . .
N01F C01V H01U 109.5 . .
C11 C01V H01U 109.5 . .
H01T C01V H01U 108.1 . .
C01Z O2 H2C 109.4 . .
N009 O7 Sm01 98.0(4) . .
O2 C01Z C00K 109.0(7) . .
O2 C01Z C01E 110.5(7) . .
C00K C01Z C01E 108.2(7) . .
O2 C01Z H01V 109.7 . .
C00K C01Z H01V 109.7 . .
C01E C01Z H01V 109.7 . .
N01P C020 C3 109.4(7) . .
N01P C020 H02A 109.8 . .
C3 C020 H02A 109.8 . .
N01P C020 H02B 109.8 . .
C3 C020 H02B 109.8 . .
H02A C020 H02B 108.3 . .
O4 C022 C00F 108.6(8) . .
O4 C022 C00Z 112.5(10) . .
C00F C022 C00Z 109.1(8) . .
O4 C022 H02C 108.9 . .
C00F C022 H02C 108.9 . .
C00Z C022 H02C 108.9 . .
C01H C023 C00X 110.6(7) . .
C01H C023 H02D 109.5 . .
C00X C023 H02D 109.5 . .
C01H C023 H02E 109.5 . .
C00X C023 H02E 109.5 . .
H02D C023 H02E 108.1 . .
O1 C3 C01H 112.9(8) . .
O1 C3 C020 111.5(9) . .
C01H C3 C020 109.4(8) . .
O1 C3 H3A 107.6 . .
C01H C3 H3A 107.6 . .
C020 C3 H3A 107.6 . .
C01V C11 C01O 108.7(9) . .
C01V C11 H11A 110.0 . .
C01O C11 H11A 110.0 . .
C01V C11 H11B 110.0 . .
C01O C11 H11B 110.0 . .
H11A C11 H11B 108.3 . .
C3 O1 H1C 109.6 . .
C00F C6 C013 108.0(10) . .
C00F C6 H6A 110.1 . .
C013 C6 H6A 110.1 . .
C00F C6 H6B 110.1 . .
C013 C6 H6B 110.1 . .
H6A C6 H6B 108.4 . .
C01N C0AA C01O 109.9(12) . .
C01N C0AA H0AA 109.7 . .
C01O C0AA H0AA 109.7 . .
C01N C0AA H0AB 109.7 . .
C01O C0AA H0AB 109.7 . .
H0AA C0AA H0AB 108.2 . .

loop_
_geom_bond_atom_site_label_1
_geom_bond_atom_site_label_2
_geom_bond_distance
_geom_bond_site_symmetry_2
Sm01 O21 2.539(6) .
Sm01 O8 2.552(6) .
Sm01 O12 2.558(5) .
Sm01 O24 2.572(6) .
Sm01 O28 2.577(5) .
Sm01 O13 2.581(6) .
Sm01 O10 2.586(6) .
Sm01 O27 2.589(6) .
Sm01 O7 2.597(5) .
Sm01 O26 2.599(6) .
Sm01 O11 2.613(6) .
Sm01 O17 2.667(5) .
Rb2 O25 2.841(9) .
Rb2 O18 2.870(9) 1_455
Rb2 O14 2.905(11) 2_755
Rb2 O15 2.926(11) 2_655
Rb2 O9 3.025(7) .
Rb2 O22 3.053(7) .
Rb2 O20 3.091(7) .
Rb2 O16 3.103(8) .
Rb2 N10 3.369(8) .
Rb2 N00Q 3.391(8) .
N003 O11 1.212(13) .
N003 O14 1.244(12) .
N003 O27 1.284(12) .
O28 N00T 1.243(10) .
O26 N00R 1.247(13) .
C008 C00K 1.506(12) .
C008 C01C 1.509(13) .
C008 H00A 0.9700 .
C008 H00B 0.9700 .
N009 O17 1.230(10) .
N009 O19 1.240(7) .
N009 O7 1.288(9) .
C00A C01K 1.488(14) .
C00A N00W 1.517(17) .
C00A H00C 0.9700 .
C00A H00D 0.9700 .
O25 N00U 1.231(11) .
O4 C022 1.418(11) .
O4 H4C 0.8466 .
N10 O20 1.223(10) .
N10 O22 1.222(9) .
N10 O5 1.270(10) .
C00F C022 1.498(13) .
C00F C6 1.523(18) .
C00F C010 1.516(13) .
C00F H00E 0.9800 .
O24 N00R 1.265(12) .
O23 N00T 1.223(7) .
C00I C01H 1.515(14) .
C00I C01T 1.511(14) .
C00I H00F 0.9700 .
C00I H00G 0.9700 .
N00J O18 1.200(11) .
N00J O13 1.261(12) .
N00J O8 1.285(11) .
C00K C01Z 1.503(11) .
C00K C01K 1.523(15) .
C00K H00H 0.9800 .
O21 N00U 1.286(13) .
N00P C013 1.464(15) .
N00P C00Z 1.494(13) .
N00P C00Y 1.498(12) .
N00P H00O 0.9800 .
N00Q O16 1.234(10) .
N00Q O9 1.243(10) .
N00Q O6 1.253(10) .
N00R O15 1.229(11) .
N00T O12 1.278(10) .
N00U O10 1.238(12) .
N00W C01E 1.482(11) .
N00W C01C 1.487(12) .
N00W H00P 0.9800 .
C00X N01P 1.509(11) .
C00X C023 1.531(16) .
C00X H00I 0.9700 .
C00X H00J 0.9700 .
C00Y C010 1.508(15) .
C00Y H00K 0.9700 .
C00Y H00L 0.9700 .
C00Z C022 1.496(14) .
C00Z H00M 0.9700 .
C00Z H00N 0.9700 .
C010 H01A 0.9700 .
C010 H01B 0.9700 .
C013 C6 1.547(17) .
C013 H01C 0.9700 .
C013 H01D 0.9700 .
C018 N01F 1.451(16) .
C018 C01I 1.520(19) .
C018 H01E 0.9700 .
C018 H01F 0.9700 .
O3 C01I 1.423(13) .
O3 H3C 0.8476 .
C01C H01G 0.9700 .
C01C H01H 0.9700 .
C01E C01Z 1.550(13) .
C01E H01I 0.9700 .
C01E H01J 0.9700 .
N01F C01V 1.445(13) .
N01F C01N 1.519(17) .
N01F H01W 0.9800 .
C01H C3 1.507(13) .
C01H C023 1.529(11) .
C01H H01K 0.9800 .
C01I C01O 1.508(17) .
C01I H01L 0.9800 .
C01K H01M 0.9700 .
C01K H01N 0.9700 .
C01N C0AA 1.49(2) .
C01N H01O 0.9700 .
C01N H01P 0.9700 .
C01O C0AA 1.52(2) .
C01O C11 1.533(15) .
C01O H01Q 0.9800 .
N01P C01T 1.485(15) .
N01P C020 1.500(11) .
N01P H01X 0.9800 .
C01T H01R 0.9700 .
C01T H01S 0.9700 .
C01V C11 1.497(16) .
C01V H01T 0.9700 .
C01V H01U 0.9700 .
O2 C01Z 1.421(9) .
O2 H2C 0.8483 .
C01Z H01V 0.9800 .
C020 C3 1.524(14) .
C020 H02A 0.9700 .
C020 H02B 0.9700 .
C022 H02C 0.9800 .
C023 H02D 0.9700 .
C023 H02E 0.9700 .
C3 O1 1.436(9) .
C3 H3A 0.9800 .
C11 H11A 0.9700 .
C11 H11B 0.9700 .
O1 H1C 0.8465 .
C6 H6A 0.9700 .
C6 H6B 0.9700 .
C0AA H0AA 0.9700 .
C0AA H0AB 0.9700 .
